data_7045153
loop_
_publ_author_name
'Liu, Fu-Ling'
'Li, Dong'
'Su, Li-Jie'
'Tao, Jun'

_publ_section_title
;
 Reversible three equal-step spin crossover in an iron(ii) Hofmann-type
 metal-organic framework.
;
_journal_issue 5
_journal_name_full 'Dalton transactions (Cambridge, England : 2003)'
_journal_page_first 1407
_journal_page_last 1411
_journal_paper_doi 10.1039/c7dt04205a
_journal_volume 47
_journal_year 2018
_chemical_formula_sum 'C22 Fe N11.5 Pt'
_chemical_formula_weight 676.28
_space_group_crystal_system orthorhombic
_space_group_IT_number 51
_space_group_name_Hall '-P 2a 2a'
_space_group_name_H-M_alt 'P m m a'
_symmetry_space_group_name_Hall '-P 2a 2a'
_symmetry_space_group_name_H-M 'P m m a'
_audit_creation_method SHELXL-2014/7
_audit_update_record
;
2017-10-21 deposited with the CCDC.
2017-12-22 downloaded from the CCDC.
;
_cell_angle_alpha 90
_cell_angle_beta 90
_cell_angle_gamma 90
_cell_formula_units_Z 4
_cell_length_a 27.4940(13)
_cell_length_b 7.2434(3)
_cell_length_c 14.3883(9)
_cell_measurement_reflns_used 4059
_cell_measurement_temperature 150(2)
_cell_measurement_theta_max 65.4760
_cell_measurement_theta_min 5.7430
_cell_volume 2865.4(3)
_computing_structure_refinement 'SHELXL-2014/7 (Sheldrick, 2014)'
_diffrn_ambient_temperature 150(2)
_diffrn_measured_fraction_theta_full 0.973
_diffrn_measured_fraction_theta_max 0.973
_diffrn_measurement_device_type 'SuperNova, Dual, Cu at zero, Atlas'
_diffrn_radiation_type CuK\a
_diffrn_radiation_wavelength 1.54184
_diffrn_reflns_av_R_equivalents 0.0504
_diffrn_reflns_av_unetI/netI 0.0394
_diffrn_reflns_Laue_measured_fraction_full 0.973
_diffrn_reflns_Laue_measured_fraction_max 0.973
_diffrn_reflns_limit_h_max 31
_diffrn_reflns_limit_h_min -32
_diffrn_reflns_limit_k_max 5
_diffrn_reflns_limit_k_min -8
_diffrn_reflns_limit_l_max 10
_diffrn_reflns_limit_l_min -16
_diffrn_reflns_number 8665
_diffrn_reflns_point_group_measured_fraction_full 0.973
_diffrn_reflns_point_group_measured_fraction_max 0.973
_diffrn_reflns_theta_full 65.939
_diffrn_reflns_theta_max 65.939
_diffrn_reflns_theta_min 3.467
_diffrn_source 'SuperNova (Cu) X-ray Source'
_exptl_absorpt_coefficient_mu 13.313
_exptl_absorpt_correction_T_max 1.00000
_exptl_absorpt_correction_T_min 0.52755
_exptl_absorpt_correction_type multi-scan
_exptl_crystal_colour red
_exptl_crystal_density_diffrn 1.568
_exptl_crystal_description rodlike
_exptl_crystal_F_000 1266
_exptl_crystal_size_max 0.100
_exptl_crystal_size_mid 0.050
_exptl_crystal_size_min 0.050
_refine_diff_density_max 2.847
_refine_diff_density_min -2.765
_refine_diff_density_rms 0.291
_refine_ls_extinction_method none
_refine_ls_goodness_of_fit_ref 1.069
_refine_ls_hydrogen_treatment undef
_refine_ls_matrix_type full
_refine_ls_number_parameters 337
_refine_ls_number_reflns 2700
_refine_ls_number_restraints 480
_refine_ls_restrained_S_all 1.001
_refine_ls_R_factor_all 0.0725
_refine_ls_R_factor_gt 0.0675
_refine_ls_shift/su_max 0.051
_refine_ls_shift/su_mean 0.006
_refine_ls_structure_factor_coef Fsqd
_refine_ls_weighting_details 'w=1/[\s^2^(Fo^2^)+(0.1145P)^2^+52.1116P] where P=(Fo^2^+2Fc^2^)/3'
_refine_ls_weighting_scheme calc
_refine_ls_wR_factor_gt 0.1775
_refine_ls_wR_factor_ref 0.1842
_reflns_Friedel_coverage 0.000
_reflns_number_gt 2441
_reflns_number_total 2700
_reflns_threshold_expression 'I > 2\s(I)'
_cod_data_source_file c7dt04205a2.cif
_cod_data_source_block p-150K
_cod_depositor_comments 'Adding full bibliography for 7045151--7045154.cif.'
_cod_original_formula_sum 'C22 Fe N11.50 Pt'
_cod_database_code 7045153
_shelx_shelxl_version_number 2014/7
_shelx_space_group_comment
;
The symmetry employed for this shelxl refinement is uniquely defined
by the following loop, which should always be used as a source of
symmetry information in preference to the above space-group names.
They are only intended as comments.
;
_shelx_estimated_absorpt_t_min 0.349
_shelx_estimated_absorpt_t_max 0.556

loop_
_space_group_symop_operation_xyz
'x, y, z'
'-x+1/2, -y, z'
'-x, y, -z'
'x+1/2, -y, -z'
'-x, -y, -z'
'x-1/2, y, -z'
'x, -y, z'
'-x-1/2, y, z'

loop_
_atom_site_label
_atom_site_type_symbol
_atom_site_fract_x
_atom_site_fract_y
_atom_site_fract_z
_atom_site_U_iso_or_equiv
_atom_site_adp_type
_atom_site_occupancy
_atom_site_site_symmetry_order
_atom_site_calc_flag
_atom_site_refinement_flags_posn
_atom_site_refinement_flags_adp
_atom_site_refinement_flags_occupancy
Pt1 Pt 0.37504(2) 0.5000 0.06645(3) 0.0165(3) Uani 1 2 d S T P
Fe2 Fe 0.5000 1.0000 0.0000 0.0112(6) Uani 1 4 d S T P
Fe1 Fe 0.2500 0.0000 0.12641(18) 0.0134(6) Uani 1 4 d S T P
N11 N 0.2998(3) 0.1966(14) 0.1229(8) 0.047(2) Uani 1 1 d . U .
C24 C 0.3280(4) 0.3052(17) 0.1033(11) 0.046(2) Uani 1 1 d . U .
N12 N 0.4490(4) 0.8006(14) 0.0046(9) 0.052(2) Uani 1 1 d . U .
C9 C 0.2500 0.0000 0.8284(18) 0.043(3) Uani 1 4 d S TU P
C25 C 0.4211(4) 0.6923(17) 0.0269(11) 0.047(2) Uani 1 1 d . U .
C4 C 0.2500 0.0000 0.4261(16) 0.037(3) Uani 1 4 d S TU P
C16 C 0.4995(10) 1.0000 -0.3014(19) 0.026(2) Uani 0.5 2 d S TU P
N1 N 0.2647(8) 0.0000 0.2613(19) 0.034(3) Uani 0.5 2 d S TU P
N7 N 0.5200(8) 1.0000 -0.155(2) 0.027(2) Uani 0.5 2 d S TU P
N6 N 0.4805(8) 1.0000 -0.1314(17) 0.027(2) Uani 0.5 2 d S TU P
C12 C 0.3294(12) 0.0000 0.863(3) 0.042(3) Uani 0.5 2 d S TU P
C11 C 0.3156(12) 0.0000 0.959(3) 0.042(3) Uani 0.5 2 d S TU P
C13 C 0.4325(10) 1.0000 -0.159(2) 0.027(2) Uani 0.5 2 d S TU P
N4 N 0.2788(9) 0.0000 0.6253(19) 0.040(3) Uani 0.5 2 d S TU P
C8 C 0.2947(11) 0.0000 0.793(2) 0.042(3) Uani 0.5 2 d S TU P
C1 C 0.3110(11) 0.0000 0.290(2) 0.034(3) Uani 0.5 2 d S TU P
C22 C 0.5649(10) 1.0000 -0.177(2) 0.027(2) Uani 0.5 2 d S TU P
N10 N 0.4712(9) 1.0000 -0.4927(18) 0.035(3) Uani 0.5 2 d S TU P
C20 C 0.5423(10) 1.0000 -0.339(2) 0.026(3) Uani 0.5 2 d S TU P
C21 C 0.5800(10) 1.0000 -0.272(2) 0.027(3) Uani 0.5 2 d S TU P
C14 C 0.4195(10) 1.0000 -0.251(2) 0.027(2) Uani 0.5 2 d S TU P
C3 C 0.2932(11) 0.0000 0.454(2) 0.037(3) Uani 0.5 2 d S TU P
C7 C 0.3083(12) 0.0000 0.696(2) 0.042(3) Uani 0.5 2 d S TU P
C23 C 0.4842(10) 1.0000 -0.216(2) 0.027(2) Uani 0.5 2 d S TU P
C2 C 0.3257(11) 0.0000 0.381(2) 0.036(3) Uani 0.5 2 d S TU P
N3 N 0.3541(10) 0.0000 0.671(2) 0.044(3) Uani 0.5 2 d S TU P
C18 C 0.4403(11) 1.0000 -0.418(2) 0.033(2) Uani 0.5 2 d S TU P
C6 C 0.3065(12) 0.0000 0.553(2) 0.040(3) Uani 0.5 2 d S TU P
C5 C 0.2692(11) 0.0000 0.326(2) 0.035(3) Uani 0.5 2 d S TU P
C19 C 0.4383(12) 1.0000 -0.562(2) 0.036(3) Uani 0.5 2 d S TU P
C10 C 0.2658(6) 0.0000 0.9278(14) 0.044(3) Uani 1 2 d S TU P
C15 C 0.4555(10) 1.0000 -0.319(2) 0.028(2) Uani 0.5 2 d S TU P
C17 C 0.5137(11) 1.0000 -0.202(2) 0.027(2) Uani 0.5 2 d S TU P
N5 N 0.2718(10) 0.0000 0.986(2) 0.041(3) Uani 0.5 2 d S TU P
C31 C 0.4156(18) -0.5000 0.407(3) 0.064(3) Uani 0.5 2 d S TU P
C33 C 0.2500 -0.5000 0.512(2) 0.066(3) Uani 1 4 d S TU P
C35 C 0.2500 -0.5000 0.345(2) 0.067(3) Uani 1 4 d S TU P
N17 N 0.3237(9) -0.5000 0.4273(14) 0.0662(18) Uani 0.5 2 d S TU P
C37 C 0.3237(9) -0.5000 0.4273(14) 0.0662(18) Uani 0.5 2 d S TU P
C36 C 0.2861(18) -0.5000 0.341(3) 0.066(2) Uani 0.5 2 d S TU P
C30 C 0.5052(18) -0.5000 0.232(3) 0.067(4) Uani 0.5 2 d S TU P
C34 C 0.281(2) -0.5000 0.435(3) 0.066(2) Uani 0.5 2 d S TU P
N16 N 0.3692(14) -0.5000 0.377(3) 0.065(2) Uani 0.5 2 d S TU P
C32 C 0.2978(18) -0.5000 0.498(4) 0.066(2) Uani 0.5 2 d S TU P
N15 N 0.3565(15) -0.5000 0.525(3) 0.066(2) Uani 0.5 2 d S TU P
N14 N 0.4083(14) -0.5000 0.515(3) 0.066(3) Uani 0.5 2 d S TU P
C27 C 0.499(2) -0.5000 0.419(3) 0.067(3) Uani 0.5 2 d S TU P
N13 N 0.5440(15) -0.5000 0.278(3) 0.068(4) Uani 0.5 2 d S TU P
C26 C 0.5406(18) -0.5000 0.373(3) 0.068(4) Uani 0.5 2 d S TU P
C29 C 0.4574(18) -0.5000 0.276(3) 0.066(3) Uani 0.5 2 d S TU P
C28 C 0.4535(19) -0.5000 0.377(3) 0.066(3) Uani 0.5 2 d S TU P
N9 N 0.3948(9) 1.0000 -0.5449(19) 0.036(3) Uani 0.5 2 d S TU P
N8 N 0.3959(10) 1.0000 -0.4510(18) 0.035(3) Uani 0.5 2 d S TU P
N2 N 0.3512(11) 0.0000 0.579(2) 0.043(3) Uani 0.5 2 d S TU P

loop_
_atom_site_aniso_label
_atom_site_aniso_U_11
_atom_site_aniso_U_22
_atom_site_aniso_U_33
_atom_site_aniso_U_23
_atom_site_aniso_U_13
_atom_site_aniso_U_12
Pt1 0.0107(4) 0.0150(4) 0.0237(4) 0.000 -0.00019(18) 0.000
Fe2 0.0077(12) 0.0173(14) 0.0086(12) 0.000 0.0024(9) 0.000
Fe1 0.0185(14) 0.0139(14) 0.0078(13) 0.000 0.000 0.000
N11 0.030(4) 0.027(4) 0.086(5) 0.003(4) 0.025(4) 0.003(3)
C24 0.028(4) 0.028(4) 0.083(5) 0.003(4) 0.022(4) 0.007(4)
N12 0.033(4) 0.032(4) 0.090(5) 0.013(4) 0.026(4) 0.006(3)
C9 0.025(5) 0.062(6) 0.043(6) 0.000 0.000 0.000
C25 0.028(4) 0.030(4) 0.081(5) 0.011(4) 0.025(4) 0.008(4)
C4 0.023(5) 0.053(6) 0.035(6) 0.000 0.000 0.000
C16 0.013(4) 0.039(5) 0.024(4) 0.000 0.002(4) 0.000
N1 0.020(5) 0.050(6) 0.032(6) 0.000 -0.001(4) 0.000
N7 0.015(4) 0.040(5) 0.026(5) 0.000 0.002(4) 0.000
N6 0.015(4) 0.039(5) 0.027(4) 0.000 0.003(4) 0.000
C12 0.024(5) 0.061(6) 0.041(6) 0.000 0.000(4) 0.000
C11 0.023(5) 0.060(6) 0.042(6) 0.000 0.001(4) 0.000
C13 0.015(4) 0.039(5) 0.026(5) 0.000 0.002(4) 0.000
N4 0.023(5) 0.062(6) 0.036(5) 0.000 0.001(4) 0.000
C8 0.024(5) 0.062(6) 0.041(5) 0.000 0.000(3) 0.000
C1 0.020(5) 0.051(6) 0.032(6) 0.000 0.000(4) 0.000
C22 0.015(4) 0.040(5) 0.025(5) 0.000 0.002(4) 0.000
N10 0.020(5) 0.054(6) 0.030(5) 0.000 0.000(5) 0.000
C20 0.014(5) 0.040(5) 0.024(5) 0.000 0.002(5) 0.000
C21 0.015(5) 0.041(6) 0.025(5) 0.000 0.001(5) 0.000
C14 0.015(4) 0.040(5) 0.025(5) 0.000 0.001(4) 0.000
C3 0.022(5) 0.055(6) 0.035(5) 0.000 0.000(3) 0.000
C7 0.023(4) 0.064(6) 0.038(5) 0.000 0.001(4) 0.000
C23 0.015(4) 0.040(5) 0.026(4) 0.000 0.002(4) 0.000
C2 0.021(5) 0.053(6) 0.033(6) 0.000 0.000(4) 0.000
N3 0.025(5) 0.067(6) 0.038(5) 0.000 0.001(4) 0.000
C18 0.019(4) 0.051(5) 0.029(5) 0.000 0.000(4) 0.000
C6 0.022(5) 0.061(6) 0.036(5) 0.000 0.001(4) 0.000
C5 0.020(5) 0.051(6) 0.033(6) 0.000 0.000(3) 0.000
C19 0.021(5) 0.056(6) 0.031(6) 0.000 -0.002(5) 0.000
C10 0.025(5) 0.061(6) 0.045(6) 0.000 0.001(3) 0.000
C15 0.016(4) 0.042(5) 0.026(4) 0.000 0.001(4) 0.000
C17 0.015(4) 0.040(5) 0.026(4) 0.000 0.002(4) 0.000
N5 0.022(5) 0.059(6) 0.042(6) 0.000 0.001(4) 0.000
C31 0.067(5) 0.062(5) 0.063(5) 0.000 -0.002(4) 0.000
C33 0.070(5) 0.063(5) 0.064(5) 0.000 0.000 0.000
C35 0.072(5) 0.064(5) 0.064(5) 0.000 0.000 0.000
N17 0.070(4) 0.064(3) 0.065(3) 0.000 0.002(2) 0.000
C37 0.070(4) 0.064(3) 0.065(3) 0.000 0.002(2) 0.000
C36 0.070(4) 0.063(4) 0.064(4) 0.000 0.001(3) 0.000
C30 0.068(7) 0.064(7) 0.068(7) 0.000 -0.006(6) 0.000
C34 0.070(4) 0.063(4) 0.064(4) 0.000 0.001(2) 0.000
N16 0.069(4) 0.063(4) 0.064(4) 0.000 0.001(3) 0.000
C32 0.070(4) 0.063(4) 0.064(4) 0.000 0.001(2) 0.000
N15 0.070(4) 0.064(4) 0.065(4) 0.000 0.001(3) 0.000
N14 0.069(5) 0.064(5) 0.064(5) 0.000 -0.001(4) 0.000
C27 0.068(7) 0.064(7) 0.067(7) 0.000 -0.005(6) 0.000
N13 0.069(7) 0.065(7) 0.069(7) 0.000 -0.005(7) 0.000
C26 0.069(7) 0.065(7) 0.069(7) 0.000 -0.005(6) 0.000
C29 0.069(7) 0.063(7) 0.067(7) 0.000 -0.006(6) 0.000
C28 0.068(6) 0.063(6) 0.066(6) 0.000 -0.005(5) 0.000
N9 0.021(5) 0.057(6) 0.031(6) 0.000 -0.003(5) 0.000
N8 0.020(5) 0.055(6) 0.030(5) 0.000 -0.001(5) 0.000
N2 0.024(5) 0.066(6) 0.037(5) 0.000 0.001(4) 0.000

loop_
_atom_type_symbol
_atom_type_description
_atom_type_scat_dispersion_real
_atom_type_scat_dispersion_imag
_atom_type_scat_source
C C 0.0181 0.0091 'International Tables Vol C Tables 4.2.6.8 and 6.1.1.4'
Fe Fe -1.1336 3.1974 'International Tables Vol C Tables 4.2.6.8 and 6.1.1.4'
N N 0.0311 0.0180 'International Tables Vol C Tables 4.2.6.8 and 6.1.1.4'
Pt Pt -4.5932 6.9264 'International Tables Vol C Tables 4.2.6.8 and 6.1.1.4'

loop_
_geom_angle_atom_site_label_1
_geom_angle_atom_site_label_2
_geom_angle_atom_site_label_3
_geom_angle
_geom_angle_site_symmetry_1
_geom_angle_site_symmetry_3
C25 Pt1 C25 90.3(7) . 7_565
C25 Pt1 C24 178.6(6) . .
C25 Pt1 C24 89.6(5) 7_565 .
C25 Pt1 C24 89.6(5) . 7_565
C25 Pt1 C24 178.6(6) 7_565 7_565
C24 Pt1 C24 90.6(6) . 7_565
N6 Fe2 N6 180.0 . 5_675
N6 Fe2 N12 80.9(6) . .
N6 Fe2 N12 99.1(6) 5_675 .
N6 Fe2 N12 99.1(6) . 5_675
N6 Fe2 N12 80.9(6) 5_675 5_675
N12 Fe2 N12 180.0 . 5_675
N6 Fe2 N12 80.9(6) . 7_575
N6 Fe2 N12 99.1(6) 5_675 7_575
N12 Fe2 N12 91.6(5) . 7_575
N12 Fe2 N12 88.4(5) 5_675 7_575
N6 Fe2 N12 99.1(6) . 3_655
N6 Fe2 N12 80.9(6) 5_675 3_655
N12 Fe2 N12 88.4(5) . 3_655
N12 Fe2 N12 91.6(5) 5_675 3_655
N12 Fe2 N12 180.0(4) 7_575 3_655
N6 Fe2 N7 29.7(9) . .
N6 Fe2 N7 150.3(9) 5_675 .
N12 Fe2 N7 101.5(6) . .
N12 Fe2 N7 78.5(6) 5_675 .
N12 Fe2 N7 101.5(6) 7_575 .
N12 Fe2 N7 78.5(6) 3_655 .
N6 Fe2 N7 150.3(9) . 5_675
N6 Fe2 N7 29.7(9) 5_675 5_675
N12 Fe2 N7 78.5(6) . 5_675
N12 Fe2 N7 101.5(6) 5_675 5_675
N12 Fe2 N7 78.5(6) 7_575 5_675
N12 Fe2 N7 101.5(6) 3_655 5_675
N7 Fe2 N7 180.0 . 5_675
N11 Fe1 N11 177.0(7) 2 .
N11 Fe1 N11 92.2(6) 2 8_655
N11 Fe1 N11 87.7(6) . 8_655
N11 Fe1 N11 87.7(6) 2 7
N11 Fe1 N11 92.2(6) . 7
N11 Fe1 N11 177.0(7) 8_655 7
N11 Fe1 N1 99.6(5) 2 .
N11 Fe1 N1 83.3(6) . .
N11 Fe1 N1 99.6(5) 8_655 .
N11 Fe1 N1 83.3(6) 7 .
N11 Fe1 N1 83.3(6) 2 2
N11 Fe1 N1 99.6(5) . 2
N11 Fe1 N1 83.3(6) 8_655 2
N11 Fe1 N1 99.6(5) 7 2
N1 Fe1 N1 23.6(12) . 2
N11 Fe1 N5 77.1(6) 2 2_554
N11 Fe1 N5 99.9(6) . 2_554
N11 Fe1 N5 77.1(6) 8_655 2_554
N11 Fe1 N5 99.9(6) 7 2_554
N1 Fe1 N5 175.2(10) . 2_554
N1 Fe1 N5 151.7(10) 2 2_554
N11 Fe1 N5 99.9(6) 2 1_554
N11 Fe1 N5 77.1(6) . 1_554
N11 Fe1 N5 99.9(6) 8_655 1_554
N11 Fe1 N5 77.1(6) 7 1_554
N1 Fe1 N5 151.7(10) . 1_554
N1 Fe1 N5 175.2(10) 2 1_554
N5 Fe1 N5 33.1(15) 2_554 1_554
C24 N11 Fe1 167.2(13) . .
N11 C24 Pt1 177.7(13) . .
C25 N12 Fe2 165.5(13) . .
C8 C9 C8 135(4) . 2
C8 C9 C10 95.3(18) . .
C8 C9 C10 129(2) 2 .
C8 C9 C10 129(2) . 2
C8 C9 C10 95.3(18) 2 2
C10 C9 C10 33.9(14) . 2
N12 C25 Pt1 177.9(11) . .
C3 C4 C3 142(4) . 2
C3 C4 C5 129(2) . 2
C3 C4 C5 89(2) 2 2
C3 C4 C5 89(2) . .
C3 C4 C5 129(2) 2 .
C5 C4 C5 40(2) 2 .
C15 C16 C20 143(3) . .
C15 C16 C23 83(2) . .
C20 C16 C23 133(3) . .
C15 C16 C17 117(3) . .
C20 C16 C17 99(2) . .
C23 C16 C17 34.2(16) . .
N1 N1 C5 98(2) 2 .
N1 N1 C5 45.0(16) 2 2
C5 N1 C5 52(3) . 2
N1 N1 C1 162.3(18) 2 .
C5 N1 C1 65(3) . .
C5 N1 C1 117(3) 2 .
N1 N1 Fe1 78.2(6) 2 .
C5 N1 Fe1 176(3) . .
C5 N1 Fe1 123.2(18) 2 .
C1 N1 Fe1 119(2) . .
C17 N7 N6 93(4) . .
C17 N7 C22 90(4) . .
N6 N7 C22 177(3) . .
C17 N7 C23 34(3) . .
N6 N7 C23 59(2) . .
C22 N7 C23 124(3) . .
C17 N7 Fe2 152(4) . .
N6 N7 Fe2 58.7(18) . .
C22 N7 Fe2 118(2) . .
C23 N7 Fe2 117.6(19) . .
N7 N6 C23 68(2) . .
N7 N6 C17 30.7(17) . .
C23 N6 C17 36.9(18) . .
N7 N6 C13 146(3) . .
C23 N6 C13 78(2) . .
C17 N6 C13 115(3) . .
N7 N6 Fe2 92(2) . .
C23 N6 Fe2 159(2) . .
C17 N6 Fe2 122(2) . .
C13 N6 Fe2 122.4(19) . .
C8 C12 C11 121(3) . .
C8 C12 C10 74(2) . .
C11 C12 C10 46.6(18) . .
N5 C11 C12 124(3) . .
N5 C11 C10 36.4(16) . .
C12 C11 C10 87(3) . .
C14 C13 N6 122(2) . .
C14 C13 C23 75(2) . .
N6 C13 C23 46.5(17) . .
C6 N4 C7 105(3) . .
C6 N4 N4 126.1(19) . 2
C7 N4 N4 128.7(19) . 2
C9 C8 C12 111(3) . .
C9 C8 C7 127(3) . .
C12 C8 C7 122(3) . .
C5 C1 N1 42.3(18) . .
C5 C1 C2 82(3) . .
N1 C1 C2 125(3) . .
N7 C22 C21 121(3) . .
N7 C22 C17 28.9(15) . .
C21 C22 C17 93(2) . .
C19 N10 C18 99(2) . .
C19 N10 N10 125(3) . 5_674
C18 N10 N10 136(3) . 5_674
C16 C20 C21 112(3) . .
C16 C20 C19 135(3) . 5_674
C21 C20 C19 113(2) . 5_674
C20 C21 C22 116(2) . .
C13 C14 C15 120(3) . .
C13 C14 C23 59.2(17) . .
C15 C14 C23 60.9(18) . .
C4 C3 C2 111(3) . .
C4 C3 C6 123(3) . .
C2 C3 C6 125(3) . .
C4 C3 C5 51.4(18) . .
C2 C3 C5 60(2) . .
C6 C3 C5 175(3) . .
N4 C7 N3 113(3) . .
N4 C7 C8 126(3) . .
N3 C7 C8 121(3) . .
C17 C23 N6 82(4) . .
C17 C23 C16 84(4) . .
N6 C23 C16 166(3) . .
C17 C23 N7 28(3) . .
N6 C23 N7 53.4(19) . .
C16 C23 N7 113(3) . .
C17 C23 C13 137(4) . .
N6 C23 C13 55.2(19) . .
C16 C23 C13 139(3) . .
N7 C23 C13 109(2) . .
C17 C23 C15 131(4) . .
N6 C23 C15 147(3) . .
C16 C23 C15 46.7(18) . .
N7 C23 C15 159(3) . .
C13 C23 C15 92.0(19) . .
C17 C23 C14 177(4) . .
N6 C23 C14 101(2) . .
C16 C23 C14 93(2) . .
N7 C23 C14 154(3) . .
C13 C23 C14 45.7(15) . .
C15 C23 C14 46.3(15) . .
C1 C2 C3 123(3) . .
C1 C2 C5 46.0(19) . .
C3 C2 C5 77(2) . .
C7 N3 N2 102(3) . .
N8 C18 N10 107(3) . .
N8 C18 C15 127(3) . .
N10 C18 C15 125(3) . .
N2 C6 N4 109(3) . .
N2 C6 C3 122(3) . .
N4 C6 C3 129(3) . .
N1 C5 C5 82(2) . 2
N1 C5 C1 73(3) . .
C5 C5 C1 155(2) 2 .
N1 C5 N1 37(2) . 2
C5 C5 N1 45.0(16) 2 2
C1 C5 N1 110(3) . 2
N1 C5 C4 152(3) . .
C5 C5 C4 69.8(12) 2 .
C1 C5 C4 135(3) . .
N1 C5 C4 115(2) 2 .
N1 C5 C2 124(3) . .
C5 C5 C2 153.1(15) 2 .
C1 C5 C2 52(2) . .
N1 C5 C2 162(3) 2 .
C4 C5 C2 83.2(19) . .
N1 C5 C3 168(3) . .
C5 C5 C3 109.6(13) 2 .
C1 C5 C3 95(2) . .
N1 C5 C3 155(2) 2 .
C4 C5 C3 39.8(13) . .
C2 C5 C3 43.4(16) . .
N9 C19 N10 121(3) . .
N9 C19 C20 122(3) . 5_674
N10 C19 C20 117(3) . 5_674
N5 C10 C10 101(2) . 2
N5 C10 N5 62(3) . 2
C10 C10 N5 39.2(13) 2 2
N5 C10 C11 61(3) . .
C10 C10 C11 162.0(17) 2 .
N5 C10 C11 123(2) 2 .
N5 C10 C9 174(3) . .
C10 C10 C9 73.1(7) 2 .
N5 C10 C9 112.3(15) 2 .
C11 C10 C9 125.0(19) . .
N5 C10 C12 107(3) . .
C10 C10 C12 152.1(11) 2 .
N5 C10 C12 168.7(18) 2 .
C11 C10 C12 46.0(18) . .
C9 C10 C12 79.0(13) . .
C16 C15 C14 123(3) . .
C16 C15 C18 118(3) . .
C14 C15 C18 119(3) . .
C16 C15 C23 50.0(19) . .
C14 C15 C23 73(2) . .
C18 C15 C23 168(3) . .
N7 C17 C23 118(5) . .
N7 C17 N6 56(3) . .
C23 C17 N6 61(3) . .
N7 C17 C22 61(4) . .
C23 C17 C22 179(5) . .
N6 C17 C22 117(3) . .
N7 C17 C16 179(5) . .
C23 C17 C16 61(3) . .
N6 C17 C16 123(3) . .
C22 C17 C16 120(3) . .
C10 N5 N5 79(2) . 2
C10 N5 C11 83(3) . .
N5 N5 C11 162(2) 2 .
C10 N5 C10 40(2) . 2
N5 N5 C10 39.2(13) 2 2
C11 N5 C10 122(3) . 2
C10 N5 Fe1 152(3) . 1_556
N5 N5 Fe1 73.4(8) 2 1_556
C11 N5 Fe1 125(3) . 1_556
C10 N5 Fe1 112.7(17) 2 1_556
C28 C31 N16 139(5) . .
C28 C31 N14 120(5) . .
N16 C31 N14 101(4) . .
C32 C33 C32 162(6) 2_545 .
C32 C33 C34 119(4) 2_545 .
C32 C33 C34 43(3) . .
C32 C33 C34 43(3) 2_545 2_545
C32 C33 C34 119(4) . 2_545
C34 C33 C34 76(5) . 2_545
C36 C35 C36 172(8) 2_545 .
C36 C35 C34 60(4) 2_545 2_545
C36 C35 C34 128(5) . 2_545
C36 C35 C34 128(5) 2_545 .
C36 C35 C34 60(4) . .
C34 C35 C34 67(4) 2_545 .
C34 N17 C32 49(3) . .
C34 N17 N16 156(3) . .
C32 N17 N16 155(4) . .
C34 N17 C36 56(3) . .
C32 N17 C36 105(4) . .
N16 N17 C36 100(3) . .
C34 N17 N15 117(3) . .
C32 N17 N15 68(3) . .
N16 N17 N15 87(2) . .
C36 N17 N15 173(3) . .
C35 C36 C34 81(5) . .
C35 C36 N17 126(5) . .
C34 C36 N17 45(3) . .
C35 C36 C36 4(4) . 2_545
C34 C36 C36 85(3) . 2_545
N17 C36 C36 129.6(19) . 2_545
N13 C30 C29 123(4) . .
C32 C34 N17 69(5) . .
C32 C34 C36 148(7) . .
N17 C34 C36 79(4) . .
C32 C34 C33 65(4) . .
N17 C34 C33 134(4) . .
C36 C34 C33 147(5) . .
C32 C34 C35 173(6) . .
N17 C34 C35 118(4) . .
C36 C34 C35 39(3) . .
C33 C34 C35 108(4) . .
C32 C34 C34 117(4) . 2_545
N17 C34 C34 174(3) . 2_545
C36 C34 C34 95(3) . 2_545
C33 C34 C34 52(2) . 2_545
C35 C34 C34 56(2) . 2_545
C31 N16 N17 131(4) . .
C34 C32 N17 62(4) . .
C34 C32 C33 72(5) . .
N17 C32 C33 134(5) . .
C34 C32 N15 130(5) . .
N17 C32 N15 68(3) . .
C33 C32 N15 158(4) . .
N14 N15 N17 117(3) . .
N14 N15 C32 161(4) . .
N17 N15 C32 44(2) . .
N15 N14 C31 103(3) . .
C26 C27 C28 124(5) . .
C30 N13 C26 118(5) . .
C27 C26 N13 124(5) . .
C30 C29 C28 120(4) . .
C31 C28 C27 132(5) . .
C31 C28 C29 117(5) . .
C27 C28 C29 112(5) . .
C19 N9 N8 100(3) . .
N2 N8 C18 139(3) 1_564 .
N2 N8 N9 108(3) 1_564 .
C18 N8 N9 112(3) . .
C6 N2 N8 143(3) . 1_546
C6 N2 N3 111(3) . .
N8 N2 N3 106(3) 1_546 .

loop_
_geom_bond_atom_site_label_1
_geom_bond_atom_site_label_2
_geom_bond_distance
_geom_bond_site_symmetry_2
Pt1 C25 1.966(12) .
Pt1 C25 1.966(12) 7_565
Pt1 C24 1.986(12) .
Pt1 C24 1.986(12) 7_565
Fe2 N6 1.97(2) .
Fe2 N6 1.97(2) 5_675
Fe2 N12 2.015(10) .
Fe2 N12 2.015(10) 5_675
Fe2 N12 2.015(10) 7_575
Fe2 N12 2.015(10) 3_655
Fe2 N7 2.30(3) .
Fe2 N7 2.30(3) 5_675
Fe1 N11 1.977(10) 2
Fe1 N11 1.977(10) .
Fe1 N11 1.977(10) 8_655
Fe1 N11 1.977(10) 7
Fe1 N1 1.98(3) .
Fe1 N1 1.98(3) 2
Fe1 N5 2.10(3) 2_554
Fe1 N5 2.10(3) 1_554
N11 C24 1.140(16) .
N12 C25 1.143(15) .
C9 C8 1.33(3) .
C9 C8 1.33(3) 2
C9 C10 1.49(3) .
C9 C10 1.49(3) 2
C4 C3 1.25(3) .
C4 C3 1.25(3) 2
C4 C5 1.53(4) 2
C4 C5 1.53(4) .
C16 C15 1.24(4) .
C16 C20 1.29(4) .
C16 C23 1.30(4) .
C16 C17 1.48(4) .
N1 N1 0.81(4) 2
N1 C5 0.94(4) .
N1 C5 1.32(4) 2
N1 C1 1.34(4) .
N7 C17 0.70(3) .
N7 N6 1.14(3) .
N7 C22 1.27(4) .
N7 C23 1.31(4) .
N6 C23 1.22(4) .
N6 C17 1.37(4) .
N6 C13 1.38(4) .
C12 C8 1.39(5) .
C12 C11 1.42(5) .
C12 C10 1.98(4) .
C11 N5 1.27(4) .
C11 C10 1.44(4) .
C13 C14 1.37(4) .
C13 C23 1.64(4) .
N4 C6 1.29(4) .
N4 C7 1.30(4) .
N4 N4 1.58(5) 2
C8 C7 1.45(5) .
C1 C5 1.27(4) .
C1 C2 1.38(5) .
C22 C21 1.42(4) .
C22 C17 1.45(4) .
N10 C19 1.35(4) .
N10 C18 1.37(4) .
N10 N10 1.60(5) 5_674
C20 C21 1.42(4) .
C20 C19 1.52(4) 5_674
C14 C15 1.40(4) .
C14 C23 1.85(4) .
C3 C2 1.38(5) .
C3 C6 1.46(5) .
C3 C5 1.96(5) .
C7 N3 1.31(4) .
C23 C17 0.83(3) .
C23 C15 1.69(4) .
C2 C5 1.74(4) .
N3 N2 1.32(4) .
C18 N8 1.31(4) .
C18 C15 1.48(4) .
C6 N2 1.29(5) .
C5 C5 1.06(6) 2
C5 N1 1.32(4) 2
C19 N9 1.22(4) .
C19 C20 1.52(4) 5_674
C10 N5 0.86(3) .
C10 C10 0.87(3) 2
C10 N5 1.34(3) 2
N5 N5 1.20(5) 2
N5 C10 1.34(3) 2
N5 Fe1 2.10(3) 1_556
C31 C28 1.13(6) .
C31 N16 1.35(6) .
C31 N14 1.56(6) .
C33 C32 1.33(5) 2_545
C33 C32 1.33(5) .
C33 C34 1.40(6) .
C33 C34 1.40(6) 2_545
C35 C36 1.00(5) 2_545
C35 C36 1.00(5) .
C35 C34 1.56(6) 2_545
C35 C34 1.56(6) .
N17 C34 1.17(6) .
N17 C32 1.24(5) .
N17 N16 1.45(4) .
N17 C36 1.62(5) .
N17 N15 1.67(5) .
C36 C34 1.37(7) .
C36 C36 1.99(10) 2_545
C30 N13 1.25(6) .
C30 C29 1.45(7) .
C34 C32 1.00(6) .
C34 C34 1.73(11) 2_545
C32 N15 1.66(6) .
N15 N14 1.43(6) .
C27 C26 1.32(7) .
C27 C28 1.40(7) .
N13 C26 1.36(6) .
C29 C28 1.46(7) .
N9 N8 1.35(4) .
N8 N2 1.30(4) 1_564
N2 N8 1.30(4) 1_546
